data_7242856
loop_
_publ_author_name
'Zhou, Yanan'
'Ma, Hongzhi'
'Yang, Zhongxing'
'Wu, Chengjun'
'Sun, Tiemin'

_publ_section_title
;
 A systematic investigation on the impact of the level of oxidation at
 sulfur and the configuration of R/S-sulfoxide on the solid structure
;
_journal_issue 23
_journal_name_full CrystEngComm
_journal_page_first 4181
_journal_page_last 4193
_journal_paper_doi 10.1039/D1CE00346A
_journal_volume 23
_journal_year 2021
_chemical_absolute_configuration syn
_chemical_formula_moiety 'C21 H20 Br N O4 S'
_chemical_formula_sum 'C21 H20 Br N O4 S'
_chemical_formula_weight 462.35
_space_group_crystal_system monoclinic
_space_group_IT_number 4
_space_group_name_Hall 'P 2yb'
_space_group_name_H-M_alt 'P 1 21 1'
_atom_sites_solution_hydrogens geom
_atom_sites_solution_primary direct
_audit_creation_date 2019-12-07
_audit_creation_method
;
Olex2 1.2
(compiled 2018.05.29 svn.r3508 for OlexSys, GUI svn.r5506)
;
_audit_update_record
;
2019-12-07 deposited with the CCDC.	2021-05-14 downloaded from the CCDC.
;
_cell_angle_alpha 90
_cell_angle_beta 95.354(4)
_cell_angle_gamma 90
_cell_formula_units_Z 2
_cell_length_a 6.4439(3)
_cell_length_b 7.6636(4)
_cell_length_c 20.6198(10)
_cell_measurement_reflns_used 1859
_cell_measurement_temperature 150.00(10)
_cell_measurement_theta_max 70.3290
_cell_measurement_theta_min 4.3040
_cell_volume 1013.83(9)
_computing_cell_refinement 'CrysAlisPro 1.171.40.53 (Rigaku OD, 2019)'
_computing_data_collection 'CrysAlisPro 1.171.40.53 (Rigaku OD, 2019)'
_computing_data_reduction 'CrysAlisPro 1.171.40.53 (Rigaku OD, 2019)'
_computing_molecular_graphics 'Olex2 (Dolomanov et al., 2009)'
_computing_publication_material 'Olex2 (Dolomanov et al., 2009)'
_computing_structure_refinement 'XL (Sheldrick, 2008)'
_computing_structure_solution 'ShelXS (Sheldrick, 2008)'
_diffrn_ambient_environment N~2~
_diffrn_ambient_temperature 150.00(10)
_diffrn_detector 'CCD plate'
_diffrn_detector_area_resol_mean 16.0450
_diffrn_detector_type Eos
_diffrn_measured_fraction_theta_full 0.994
_diffrn_measured_fraction_theta_max 0.971
_diffrn_measurement_details
;
List of Runs (angles in degrees, time in seconds):

  # Type    Start    End  Width  t~exp~   \w     \q     \k     \f   Frames
#--------------------------------------------------------------------------
  1  \w    -22.00  69.00   1.00    2.00    --    0.00  57.00 -60.00   91
  2  \w    -58.00  -2.00   1.00    2.00    --    0.00 125.00 179.00   56
  3  \w    -17.00  85.00   1.00    2.00    --   53.63 -77.00-180.00  102
  4  \w     32.00 123.00   1.00    2.00    --   53.63  57.00 -60.00   91
  5  \w      4.00 128.00   1.00    2.00    --   53.63  19.00  60.00  124
  6  \w     64.00  92.00   1.00    2.00    --   53.63-125.00 -60.00   28
  7  \w    113.00 140.00   1.00    2.00    --  107.26 111.00-180.00   27
  8  \w     71.00 147.00   1.00    2.00    --  107.26 -25.00  90.00   76
  9  \w     95.00 171.00   1.00    2.00    --  107.26  38.00  90.00   76
 10  \w     50.00 131.00   1.00    2.00    --  107.26 -63.00 -90.00   81
 11  \w     36.00 131.00   1.00    2.00    --  107.26 -91.00-180.00   95
 12  \w     97.00 168.00   1.00    2.00    --  107.26  63.00 -60.00   71
 13  \w     65.00 119.00   1.00    2.00    --  107.26 -91.00   0.00   54
;
_diffrn_measurement_device 'four-circle diffractometer'
_diffrn_measurement_device_type 'SuperNova, Dual, Cu at home/near, Eos'
_diffrn_measurement_method '\w scans'
_diffrn_orient_matrix_type 'CrysAlisPro convention (1999,Acta A55,543-557)'
_diffrn_orient_matrix_UB_11 -0.0639897000
_diffrn_orient_matrix_UB_12 0.1216245000
_diffrn_orient_matrix_UB_13 -0.0579321000
_diffrn_orient_matrix_UB_21 -0.0159916000
_diffrn_orient_matrix_UB_22 0.1538599000
_diffrn_orient_matrix_UB_23 0.0474244000
_diffrn_orient_matrix_UB_31 0.2306419000
_diffrn_orient_matrix_UB_32 0.0446970000
_diffrn_orient_matrix_UB_33 -0.0054586000
_diffrn_radiation_monochromator mirror
_diffrn_radiation_probe x-ray
_diffrn_radiation_type MoK\a
_diffrn_radiation_wavelength 0.71073
_diffrn_reflns_av_R_equivalents 0.0431
_diffrn_reflns_av_unetI/netI 0.0623
_diffrn_reflns_Laue_measured_fraction_full 0.994
_diffrn_reflns_Laue_measured_fraction_max 0.971
_diffrn_reflns_limit_h_max 7
_diffrn_reflns_limit_h_min -5
_diffrn_reflns_limit_k_max 9
_diffrn_reflns_limit_k_min -9
_diffrn_reflns_limit_l_max 25
_diffrn_reflns_limit_l_min -23
_diffrn_reflns_number 3920
_diffrn_reflns_point_group_measured_fraction_full 0.767
_diffrn_reflns_point_group_measured_fraction_max 0.741
_diffrn_reflns_theta_full 25.242
_diffrn_reflns_theta_max 25.793
_diffrn_reflns_theta_min 1.984
_diffrn_source 'micro-focus sealed X-ray tube'
_diffrn_source_type 'SuperNova (Cu) X-ray Source'
_exptl_absorpt_coefficient_mu 2.157
_exptl_absorpt_correction_T_max 1.00000
_exptl_absorpt_correction_T_min 0.65927
_exptl_absorpt_correction_type multi-scan
_exptl_absorpt_process_details
;
CrysAlisPro 1.171.40.53 (Rigaku Oxford Diffraction, 2019)
Empirical absorption correction using spherical harmonics,
 implemented in SCALE3 ABSPACK scaling algorithm.
;
_exptl_crystal_colour 'clear light black'
_exptl_crystal_colour_lustre clear
_exptl_crystal_colour_modifier light
_exptl_crystal_colour_primary black
_exptl_crystal_density_diffrn 1.515
_exptl_crystal_description block
_exptl_crystal_F_000 472
_exptl_crystal_size_max 0.1
_exptl_crystal_size_mid 0.1
_exptl_crystal_size_min 0.05
_refine_diff_density_max 1.706
_refine_diff_density_min -1.097
_refine_diff_density_rms 0.142
_refine_ls_abs_structure_details
;
 Flack x determined using 709 quotients [(I+)-(I-)]/[(I+)+(I-)]
 (Parsons, Flack and Wagner, Acta Cryst. B69 (2013) 249-259).
;
_refine_ls_abs_structure_Flack 0.37(2)
_refine_ls_extinction_method none
_refine_ls_goodness_of_fit_ref 1.028
_refine_ls_hydrogen_treatment constr
_refine_ls_matrix_type full
_refine_ls_number_parameters 255
_refine_ls_number_reflns 2897
_refine_ls_number_restraints 1
_refine_ls_restrained_S_all 1.028
_refine_ls_R_factor_all 0.0727
_refine_ls_R_factor_gt 0.0683
_refine_ls_shift/su_max 0.000
_refine_ls_shift/su_mean 0.000
_refine_ls_structure_factor_coef Fsqd
_refine_ls_weighting_details 'w=1/[\s^2^(Fo^2^)+(0.1291P)^2^+2.1821P] where P=(Fo^2^+2Fc^2^)/3'
_refine_ls_weighting_scheme calc
_refine_ls_wR_factor_gt 0.1848
_refine_ls_wR_factor_ref 0.1911
_reflns_Friedel_coverage 0.416
_reflns_Friedel_fraction_full 0.500
_reflns_Friedel_fraction_max 0.473
_reflns_number_gt 2655
_reflns_number_total 2897
_reflns_threshold_expression 'I > 2\s(I)'
_cod_data_source_file d1ce00346a2.cif
_cod_data_source_block 13
_cod_depositor_comments 'Adding full bibliography for 7242854--7242857.cif.'
_cod_original_cell_volume 1013.85(8)
_cod_database_code 7242856
_shelx_shelxl_version_number 2014/7
_chemical_oxdiff_formula 'C H O'
_shelx_space_group_comment
;
The symmetry employed for this shelxl refinement is uniquely defined
by the following loop, which should always be used as a source of
symmetry information in preference to the above space-group names.
They are only intended as comments.
;
_shelx_estimated_absorpt_t_max 0.900
_shelx_estimated_absorpt_t_min 0.813
_reflns_odcompleteness_completeness 99.69
_reflns_odcompleteness_iscentric 1
_reflns_odcompleteness_theta 66.97
_olex2_refinement_description
;
1. Fixed Uiso
 At 1.2 times of:
  All C(H) groups
 At 1.5 times of:
  All C(H,H,H) groups
2.a Ternary CH refined with riding coordinates:
 C3(H3), C7(H7), C9(H9), C12(H12)
2.b Aromatic/amide H refined with riding coordinates:
 C5(H5), C10(H10), C11(H11), C13(H13), C15(H15), C16(H16), C17(H17), C18(H18),
 C20(H20), C21(H21)
2.c Idealised Me refined as rotating group:
 C4(H4A,H4B,H4C), C14(H14A,H14B,H14C)
;
_olex2_submission_special_instructions 'No special instructions were received'
_oxdiff_exptl_absorpt_empirical_details
;
Empirical correction (ABSPACK) includes:
- Absorption correction using spherical harmonics
- Frame scaling
;
_oxdiff_exptl_absorpt_empirical_full_max 2.087
_oxdiff_exptl_absorpt_empirical_full_min 0.503

loop_
_space_group_symop_operation_xyz
'x, y, z'
'-x, y+1/2, -z'

loop_
_atom_site_label
_atom_site_type_symbol
_atom_site_fract_x
_atom_site_fract_y
_atom_site_fract_z
_atom_site_U_iso_or_equiv
_atom_site_adp_type
_atom_site_occupancy
_atom_site_site_symmetry_order
_atom_site_calc_flag
_atom_site_refinement_flags_posn
_atom_site_refinement_flags_adp
_atom_site_refinement_flags_occupancy
_atom_site_disorder_assembly
_atom_site_disorder_group
Br1 Br 0.60268(15) 0.95016(13) 0.06418(5) 0.0367(4) Uani 1 1 d . . . . .
S1 S 0.0265(3) 1.2797(3) 0.06959(11) 0.0225(5) Uani 1 1 d . . . . .
O1 O 0.4688(10) 1.4490(14) 0.2565(3) 0.0328(15) Uani 1 1 d . . . . .
O2 O 0.3379(11) 0.9366(12) 0.2125(3) 0.0318(16) Uani 1 1 d . . . . .
O3 O 0.1493(10) 1.5409(9) 0.2786(3) 0.0233(14) Uani 1 1 d . . . . .
O4 O 0.0073(12) 1.3866(11) 0.0085(3) 0.0319(16) Uani 1 1 d . . . . .
N1 N 0.3058(13) 1.2151(11) 0.1635(4) 0.0218(17) Uani 1 1 d . . . . .
C1 C 0.2824(13) 1.4445(17) 0.2469(4) 0.0226(17) Uani 1 1 d . . . . .
C2 C 0.0407(14) 1.4353(14) 0.1397(4) 0.0202(18) Uani 1 1 d . . . . .
C3 C 0.3416(15) 1.0223(14) 0.0934(5) 0.023(2) Uani 1 1 d . . . . .
H3 H 0.2243 0.9560 0.0720 0.027 Uiso 1 1 calc R . . . .
C4 C -0.1820(17) 1.4765(19) 0.1542(6) 0.042(3) Uani 1 1 d . . . . .
H4A H -0.2530 1.5362 0.1176 0.063 Uiso 1 1 calc GR . . . .
H4B H -0.1793 1.5495 0.1921 0.063 Uiso 1 1 calc GR . . . .
H4C H -0.2539 1.3699 0.1619 0.063 Uiso 1 1 calc GR . . . .
C5 C 0.1914(16) 1.9746(15) 0.3558(4) 0.027(2) Uani 1 1 d . . . . .
H5 H 0.3298 1.9746 0.3733 0.032 Uiso 1 1 calc R . . . .
C6 C 0.3302(15) 1.0347(14) 0.1669(5) 0.023(2) Uani 1 1 d . . . . .
C7 C 0.2979(14) 1.2192(12) 0.0926(4) 0.0182(18) Uani 1 1 d . . . . .
H7 H 0.4030 1.2924 0.0745 0.022 Uiso 1 1 calc R . . . .
C8 C 0.2714(15) 1.5685(14) 0.3928(5) 0.025(2) Uani 1 1 d . . . . .
C9 C 0.1627(15) 1.3296(12) 0.1964(4) 0.0198(18) Uani 1 1 d . . . . .
H9 H 0.0642 1.2570 0.2178 0.024 Uiso 1 1 calc R . . . .
C10 C -0.2174(17) 1.9734(19) 0.3059(5) 0.038(3) Uani 1 1 d . . . . .
H10 H -0.3559 1.9736 0.2885 0.045 Uiso 1 1 calc R . . . .
C11 C -0.1043(18) 1.8229(16) 0.3043(6) 0.033(2) Uani 1 1 d . . . . .
H11 H -0.1669 1.7214 0.2872 0.039 Uiso 1 1 calc R . . . .
C12 C 0.2417(14) 1.6626(14) 0.3282(4) 0.024(2) Uani 1 1 d . . . . .
H12 H 0.3790 1.6980 0.3160 0.028 Uiso 1 1 calc R . . . .
C13 C 0.4574(17) 1.4805(16) 0.4126(5) 0.034(3) Uani 1 1 d . . . . .
H13 H 0.5656 1.4820 0.3858 0.040 Uiso 1 1 calc R . . . .
C14 C 0.1566(18) 1.5996(15) 0.1219(5) 0.033(2) Uani 1 1 d . . . . .
H14A H 0.3007 1.5721 0.1188 0.050 Uiso 1 1 calc GR . . . .
H14B H 0.1460 1.6867 0.1549 0.050 Uiso 1 1 calc GR . . . .
H14C H 0.0961 1.6433 0.0807 0.050 Uiso 1 1 calc GR . . . .
C15 C 0.322(2) 1.3838(17) 0.5108(5) 0.039(3) Uani 1 1 d . . . . .
H15 H 0.3381 1.3207 0.5494 0.047 Uiso 1 1 calc R . . . .
C16 C 0.1351(18) 1.4715(18) 0.4923(5) 0.037(3) Uani 1 1 d . . . . .
H16 H 0.0279 1.4699 0.5195 0.044 Uiso 1 1 calc R . . . .
C17 C 0.1096(16) 1.5595(16) 0.4344(5) 0.032(2) Uani 1 1 d . . . . .
H17 H -0.0167 1.6145 0.4222 0.038 Uiso 1 1 calc R . . . .
C18 C 0.0780(19) 2.1242(17) 0.3578(5) 0.035(3) Uani 1 1 d . . . . .
H18 H 0.1394 2.2250 0.3759 0.042 Uiso 1 1 calc R . . . .
C19 C 0.1059(15) 1.8218(14) 0.3284(4) 0.023(2) Uani 1 1 d . . . . .
C20 C -0.131(2) 2.1253(17) 0.3326(6) 0.039(3) Uani 1 1 d . . . . .
H20 H -0.2105 2.2264 0.3338 0.047 Uiso 1 1 calc R . . . .
C21 C 0.4834(18) 1.3922(17) 0.4708(5) 0.038(3) Uani 1 1 d . . . . .
H21 H 0.6097 1.3377 0.4835 0.046 Uiso 1 1 calc R . . . .

loop_
_atom_site_aniso_label
_atom_site_aniso_U_11
_atom_site_aniso_U_22
_atom_site_aniso_U_33
_atom_site_aniso_U_23
_atom_site_aniso_U_13
_atom_site_aniso_U_12
Br1 0.0281(5) 0.0389(6) 0.0449(6) -0.0081(6) 0.0132(4) 0.0016(5)
S1 0.0178(11) 0.0264(12) 0.0238(11) -0.0019(10) 0.0047(8) -0.0034(10)
O1 0.020(3) 0.047(4) 0.031(3) -0.013(5) 0.004(3) -0.003(4)
O2 0.036(4) 0.028(4) 0.031(3) 0.001(4) 0.004(3) -0.002(4)
O3 0.019(3) 0.023(3) 0.028(3) -0.007(3) 0.004(3) -0.002(3)
O4 0.025(3) 0.040(4) 0.030(3) -0.001(3) 0.003(3) -0.007(3)
N1 0.023(4) 0.022(4) 0.022(4) -0.006(3) 0.008(3) 0.001(3)
C1 0.019(4) 0.028(4) 0.022(4) -0.004(5) 0.007(3) 0.000(5)
C2 0.025(4) 0.015(4) 0.022(4) 0.001(4) 0.004(3) 0.000(4)
C3 0.023(5) 0.019(4) 0.027(5) 0.000(4) 0.005(4) -0.008(4)
C4 0.026(5) 0.047(8) 0.052(6) -0.010(6) 0.002(5) 0.011(5)
C5 0.027(4) 0.032(6) 0.024(4) 0.000(5) 0.009(4) -0.006(5)
C6 0.020(4) 0.024(5) 0.025(5) -0.001(4) 0.001(4) -0.003(4)
C7 0.015(4) 0.017(4) 0.023(4) -0.002(4) 0.007(3) -0.001(4)
C8 0.021(4) 0.027(5) 0.027(5) -0.006(4) 0.002(4) -0.004(4)
C9 0.026(5) 0.013(4) 0.022(4) 0.000(3) 0.009(4) 0.002(4)
C10 0.029(5) 0.053(8) 0.032(5) 0.003(6) 0.003(4) 0.015(6)
C11 0.029(6) 0.032(6) 0.038(6) -0.009(5) 0.003(5) 0.002(5)
C12 0.016(4) 0.032(5) 0.024(4) -0.008(4) 0.008(4) -0.008(4)
C13 0.026(5) 0.039(7) 0.036(5) -0.006(5) -0.001(4) -0.005(5)
C14 0.044(6) 0.023(5) 0.031(5) 0.005(5) -0.004(4) -0.010(5)
C15 0.049(7) 0.038(6) 0.030(5) 0.004(5) 0.001(5) -0.005(6)
C16 0.043(6) 0.036(7) 0.033(5) -0.007(6) 0.010(4) -0.007(6)
C17 0.025(5) 0.041(6) 0.032(5) -0.005(5) 0.012(4) 0.000(5)
C18 0.046(6) 0.030(6) 0.030(5) -0.002(5) 0.017(5) 0.000(5)
C19 0.025(5) 0.025(5) 0.020(4) -0.005(4) 0.006(4) -0.002(4)
C20 0.048(7) 0.034(6) 0.037(6) 0.002(6) 0.009(5) 0.017(6)
C21 0.034(6) 0.044(7) 0.035(5) 0.001(5) -0.006(4) 0.002(5)

loop_
_atom_type_symbol
_atom_type_description
_atom_type_scat_dispersion_real
_atom_type_scat_dispersion_imag
_atom_type_scat_source
C C 0.0033 0.0016 'International Tables Vol C Tables 4.2.6.8 and 6.1.1.4'
H H 0.0000 0.0000 'International Tables Vol C Tables 4.2.6.8 and 6.1.1.4'
Br Br -0.2901 2.4595 'International Tables Vol C Tables 4.2.6.8 and 6.1.1.4'
N N 0.0061 0.0033 'International Tables Vol C Tables 4.2.6.8 and 6.1.1.4'
O O 0.0106 0.0060 'International Tables Vol C Tables 4.2.6.8 and 6.1.1.4'
S S 0.1246 0.1234 'International Tables Vol C Tables 4.2.6.8 and 6.1.1.4'

loop_
_geom_angle_atom_site_label_1
_geom_angle_atom_site_label_2
_geom_angle_atom_site_label_3
_geom_angle
_geom_angle_site_symmetry_1
_geom_angle_site_symmetry_3
_geom_angle_publ_flag
O4 S1 C2 107.2(5) . . ?
O4 S1 C7 111.0(4) . . ?
C7 S1 C2 89.1(4) . . ?
C1 O3 C12 116.8(7) . . ?
C6 N1 C7 93.7(7) . . ?
C6 N1 C9 129.5(8) . . ?
C7 N1 C9 118.8(8) . . ?
O1 C1 O3 125.3(10) . . ?
O1 C1 C9 124.5(9) . . ?
O3 C1 C9 110.2(7) . . ?
C4 C2 S1 107.7(7) . . ?
C4 C2 C9 112.1(8) . . ?
C4 C2 C14 111.5(10) . . ?
C9 C2 S1 103.4(7) . . ?
C14 C2 S1 109.2(6) . . ?
C14 C2 C9 112.5(8) . . ?
C6 C3 Br1 117.0(7) . . ?
C6 C3 C7 85.6(7) . . ?
C7 C3 Br1 116.4(6) . . ?
C18 C5 C19 121.8(10) . . ?
O2 C6 N1 131.1(10) . . ?
O2 C6 C3 137.3(10) . . ?
N1 C6 C3 91.6(8) . . ?
N1 C7 S1 102.0(6) . . ?
N1 C7 C3 88.9(7) . . ?
C3 C7 S1 115.0(7) . . ?
C13 C8 C12 121.3(9) . . ?
C13 C8 C17 117.4(10) . . ?
C17 C8 C12 121.2(9) . . ?
N1 C9 C1 111.1(8) . . ?
N1 C9 C2 104.8(7) . . ?
C1 C9 C2 113.4(8) . . ?
C11 C10 C20 121.6(10) . . ?
C10 C11 C19 119.8(11) . . ?
O3 C12 C8 108.7(8) . . ?
O3 C12 C19 108.6(8) . . ?
C19 C12 C8 114.3(8) . . ?
C21 C13 C8 121.5(10) . . ?
C21 C15 C16 119.3(10) . . ?
C17 C16 C15 120.3(10) . . ?
C16 C17 C8 121.2(10) . . ?
C5 C18 C20 119.7(11) . . ?
C5 C19 C11 118.2(10) . . ?
C5 C19 C12 118.4(9) . . ?
C11 C19 C12 123.3(9) . . ?
C10 C20 C18 118.8(11) . . ?
C13 C21 C15 120.3(11) . . ?

loop_
_geom_bond_atom_site_label_1
_geom_bond_atom_site_label_2
_geom_bond_distance
_geom_bond_site_symmetry_2
_geom_bond_publ_flag
Br1 C3 1.920(10) . ?
S1 O4 1.498(8) . ?
S1 C2 1.870(10) . ?
S1 C7 1.829(9) . ?
O1 C1 1.199(11) . ?
O2 C6 1.201(13) . ?
O3 C1 1.347(12) . ?
O3 C12 1.468(11) . ?
N1 C6 1.392(13) . ?
N1 C7 1.458(11) . ?
N1 C9 1.482(12) . ?
C1 C9 1.519(13) . ?
C2 C4 1.526(13) . ?
C2 C9 1.571(13) . ?
C2 C14 1.527(14) . ?
C3 C6 1.528(13) . ?
C3 C7 1.535(13) . ?
C5 C18 1.362(17) . ?
C5 C19 1.392(15) . ?
C8 C12 1.512(14) . ?
C8 C13 1.402(15) . ?
C8 C17 1.411(13) . ?
C10 C11 1.366(17) . ?
C10 C20 1.38(2) . ?
C11 C19 1.399(15) . ?
C12 C19 1.502(14) . ?
C13 C21 1.375(16) . ?
C15 C16 1.402(18) . ?
C15 C21 1.385(17) . ?
C16 C17 1.368(16) . ?
C18 C20 1.398(17) . ?
